data_7064419
loop_
_publ_author_name
'Adimula, Vincent O.'
'Adekeye, Halimat O.'
'Oniye, Funsho A.'
'Adeniyi, Emmanuel O.'
'Owalude, Samson O.'
'Hosten, Eric'
'Ogunlaja, Adeniyi S.'
'Oluwafemi, Oluwatobi S.'
'Tella, Adedibu C.'

_publ_section_title
;
 Synthesis and DFT studies of a new Zn(ii) coordination polymer containing
 a paddle-wheel hetero-ligand system as a catalyst for the degradation of
 microplastics
;
_journal_name_full 'New Journal of Chemistry'
_journal_paper_doi 10.1039/D6NJ01258B
_journal_year 2026
_chemical_formula_moiety 'C16 H16 N4 O4 Zn'
_chemical_formula_sum 'C16 H16 N4 O4 Zn'
_chemical_formula_weight 393.70
_space_group_crystal_system triclinic
_space_group_IT_number 2
_space_group_name_Hall '-P 1'
_space_group_name_H-M_alt 'P -1'
_atom_sites_solution_hydrogens geom
_atom_sites_solution_primary dual
_atom_sites_solution_secondary difmap
_audit_creation_method SHELXL-2025/1
_audit_update_record
;
2026-05-05 deposited with the CCDC.	2026-05-07 downloaded from the CCDC.
;
_cell_angle_alpha 81.2005(12)
_cell_angle_beta 77.8018(12)
_cell_angle_gamma 73.6861(11)
_cell_formula_units_Z 2
_cell_length_a 7.5192(2)
_cell_length_b 8.8301(3)
_cell_length_c 13.2595(4)
_cell_measurement_reflns_used 9160
_cell_measurement_temperature 200(2)
_cell_measurement_theta_max 28.15
_cell_measurement_theta_min 2.42
_cell_volume 821.72(4)
_computing_cell_refinement 'SAINT V8.40B (Bruker AXS LLC, 2019)'
_computing_data_collection 'Bruker Instrument Service V6.2.16'
_computing_data_reduction 'SAINT V8.40B (Bruker AXS LLC, 2019)'
_computing_molecular_graphics 'Ortep-3 for Windows V2023.1 (Farrugia, 2012)'
_computing_publication_material 'PLATON (Spek, 2009) and MERCURY (Macrae, 2008)'
_computing_structure_refinement 'SHELXL-2025/1 (Sheldrick, 2015b) and ShelXle (H\"ubschle, 2011)'
_computing_structure_solution 'SHELXT-2019/3 (Sheldrick, 2015a)'
_diffrn_ambient_temperature 200(2)
_diffrn_detector 'Bruker PHOTON II 7 CCD detector'
_diffrn_detector_area_resol_mean 7.3910
_diffrn_measured_fraction_theta_full 0.996
_diffrn_measured_fraction_theta_max 0.995
_diffrn_measurement_device 'four-circle KAPPA diffractometer'
_diffrn_measurement_device_type 'Bruker D8 QUEST'
_diffrn_measurement_method '\f and \w scans'
_diffrn_radiation_monochromator graphite
_diffrn_radiation_type MoK\a
_diffrn_radiation_wavelength 0.71073
_diffrn_reflns_av_R_equivalents 0.0543
_diffrn_reflns_av_unetI/netI 0.0199
_diffrn_reflns_Laue_measured_fraction_full 0.996
_diffrn_reflns_Laue_measured_fraction_max 0.995
_diffrn_reflns_limit_h_max 10
_diffrn_reflns_limit_h_min -10
_diffrn_reflns_limit_k_max 11
_diffrn_reflns_limit_k_min -11
_diffrn_reflns_limit_l_max 17
_diffrn_reflns_limit_l_min -17
_diffrn_reflns_number 64300
_diffrn_reflns_point_group_measured_fraction_full 0.996
_diffrn_reflns_point_group_measured_fraction_max 0.995
_diffrn_reflns_theta_full 25.242
_diffrn_reflns_theta_max 28.305
_diffrn_reflns_theta_min 2.415
_diffrn_source 'sealed x-ray tube'
_diffrn_source_current 1.4
_diffrn_source_power 70
_diffrn_source_voltage 50
_exptl_absorpt_coefficient_mu 1.524
_exptl_absorpt_correction_T_max 0.7457
_exptl_absorpt_correction_T_min 0.6530
_exptl_absorpt_correction_type multi-scan
_exptl_absorpt_process_details 'SADABS V2016/2 (Krause, 2015)'
_exptl_crystal_colour blue
_exptl_crystal_density_diffrn 1.591
_exptl_crystal_density_method 'not measured'
_exptl_crystal_description block
_exptl_crystal_F_000 404
_exptl_crystal_size_max 0.322
_exptl_crystal_size_mid 0.265
_exptl_crystal_size_min 0.050
_refine_diff_density_max 0.858
_refine_diff_density_min -0.449
_refine_diff_density_rms 0.075
_refine_ls_extinction_coef 0.0100(18)
_refine_ls_extinction_expression Fc^*^=kFc[1+0.001xFc^2^\l^3^/sin(2\q)]^-1/4^
_refine_ls_extinction_method 'SHELXL-2025/1 (Sheldrick 2025)'
_refine_ls_goodness_of_fit_ref 1.180
_refine_ls_hydrogen_treatment constr
_refine_ls_matrix_type full
_refine_ls_number_parameters 229
_refine_ls_number_reflns 4055
_refine_ls_number_restraints 0
_refine_ls_restrained_S_all 1.180
_refine_ls_R_factor_all 0.0443
_refine_ls_R_factor_gt 0.0304
_refine_ls_shift/su_max 0.001
_refine_ls_shift/su_mean 0.000
_refine_ls_structure_factor_coef Fsqd
_refine_ls_weighting_details 'w=1/[\s^2^(Fo^2^)+1.2256P] where P=(Fo^2^+2Fc^2^)/3'
_refine_ls_weighting_scheme calc
_refine_ls_wR_factor_gt 0.0608
_refine_ls_wR_factor_ref 0.0729
_reflns_Friedel_coverage 0.000
_reflns_number_gt 3530
_reflns_number_total 4055
_reflns_threshold_expression 'I > 2\s(I)'
_cod_data_source_file d6nj01258b2.cif
_cod_data_source_block aq081
_cod_database_code 7064419
_shelx_shelxl_version_number 2025/1
_shelx_space_group_comment
;
The symmetry employed for this shelxl refinement is uniquely defined
by the following loop, which should always be used as a source of
symmetry information in preference to the above space-group names.
They are only intended as comments.
;
_shelx_estimated_absorpt_t_min 0.640
_shelx_estimated_absorpt_t_max 0.928
_exptl_absorpt_special_details 'Additional spherical absorption correction applied with mu*r =  0.20'

loop_
_space_group_symop_operation_xyz
'x, y, z'
'-x, -y, -z'

loop_
_atom_site_label
_atom_site_type_symbol
_atom_site_fract_x
_atom_site_fract_y
_atom_site_fract_z
_atom_site_U_iso_or_equiv
_atom_site_adp_type
_atom_site_occupancy
_atom_site_site_symmetry_order
_atom_site_calc_flag
_atom_site_refinement_flags_posn
_atom_site_refinement_flags_adp
_atom_site_refinement_flags_occupancy
_atom_site_disorder_assembly
_atom_site_disorder_group
Zn1 Zn 0.69995(3) 0.30008(3) 0.27902(2) 0.02063(9) Uani 1 1 d . . . . .
O11 O 0.5032(2) 0.35076(18) 0.40257(12) 0.0250(3) Uani 1 1 d . . . . .
O12 O 0.3891(2) 0.5463(2) 0.28801(13) 0.0321(4) Uani 1 1 d . . . . .
O21 O 0.5785(2) 0.1926(2) 0.20547(12) 0.0295(4) Uani 1 1 d . . . . .
O22 O 0.8481(2) 0.1390(2) 0.09286(13) 0.0321(4) Uani 1 1 d . . . . .
N31 N 1.0801(3) 0.5386(2) 0.11090(14) 0.0263(4) Uani 1 1 d . . . . .
N32 N 0.8362(2) 0.4582(2) 0.19926(14) 0.0231(4) Uani 1 1 d . . . . .
N41 N 1.1810(3) 0.0157(2) 0.38638(15) 0.0265(4) Uani 1 1 d . . . . .
N42 N 0.9124(2) 0.1287(2) 0.33388(14) 0.0228(4) Uani 1 1 d . . . . .
C11 C 0.1788(3) 0.4845(2) 0.43951(16) 0.0193(4) Uani 1 1 d . . . . .
C12 C 0.1591(3) 0.4240(2) 0.54351(16) 0.0217(4) Uani 1 1 d . . . . .
H12 H 0.267662 0.372023 0.573260 0.026 Uiso 1 1 calc R U . . .
C13 C -0.0189(3) 0.4396(2) 0.60364(16) 0.0209(4) Uani 1 1 d . . . . .
H13 H -0.031850 0.398387 0.674553 0.025 Uiso 1 1 calc R U . . .
C14 C 0.3704(3) 0.4621(2) 0.37107(17) 0.0223(4) Uani 1 1 d . . . . .
C21 C 0.5875(3) 0.0640(2) 0.05954(16) 0.0206(4) Uani 1 1 d . . . . .
C22 C 0.4085(3) 0.0424(3) 0.09761(16) 0.0234(4) Uani 1 1 d . . . . .
H22 H 0.345916 0.071050 0.164738 0.028 Uiso 1 1 calc R U . . .
C23 C 0.3203(3) -0.0205(3) 0.03849(17) 0.0241(4) Uani 1 1 d . . . . .
H23 H 0.197404 -0.033903 0.064770 0.029 Uiso 1 1 calc R U . . .
C24 C 0.6824(3) 0.1357(2) 0.12235(16) 0.0229(4) Uani 1 1 d . . . . .
C31 C 1.0184(3) 0.4152(3) 0.16136(17) 0.0268(5) Uani 1 1 d . . . . .
H31 H 1.095456 0.310034 0.169072 0.032 Uiso 1 1 calc R U . . .
C32 C 0.7794(3) 0.6184(3) 0.17029(18) 0.0276(5) Uani 1 1 d . . . . .
H32 H 0.654744 0.683112 0.186223 0.033 Uiso 1 1 calc R U . . .
C33 C 0.9295(3) 0.6697(3) 0.11534(19) 0.0296(5) Uani 1 1 d . . . . .
H33 H 0.930022 0.774718 0.086032 0.036 Uiso 1 1 calc R U . . .
C34 C 1.2761(3) 0.5326(3) 0.0628(2) 0.0367(6) Uani 1 1 d . . . . .
H34A H 1.283922 0.562633 -0.011949 0.055 Uiso 1 1 calc R U . . .
H34B H 1.354841 0.424715 0.074965 0.055 Uiso 1 1 calc R U . . .
H34C H 1.320554 0.606440 0.093313 0.055 Uiso 1 1 calc R U . . .
C41 C 1.0389(3) 0.1470(3) 0.38318(18) 0.0261(4) Uani 1 1 d . . . . .
H41 H 1.030465 0.240985 0.412533 0.031 Uiso 1 1 calc R U . . .
C42 C 0.9775(3) -0.0231(3) 0.30492(19) 0.0277(5) Uani 1 1 d . . . . .
H42 H 0.915567 -0.070927 0.268163 0.033 Uiso 1 1 calc R U . . .
C43 C 1.1438(3) -0.0938(3) 0.33690(19) 0.0290(5) Uani 1 1 d . . . . .
H43 H 1.219138 -0.198369 0.326945 0.035 Uiso 1 1 calc R U . . .
C44 C 1.3503(4) -0.0030(3) 0.4296(2) 0.0412(6) Uani 1 1 d . . . . .
H44A H 1.376308 -0.104659 0.472638 0.062 Uiso 1 1 calc R U . . .
H44B H 1.330800 0.083679 0.472204 0.062 Uiso 1 1 calc R U . . .
H44C H 1.457375 -0.000675 0.373071 0.062 Uiso 1 1 calc R U . . .

loop_
_atom_site_aniso_label
_atom_site_aniso_U_11
_atom_site_aniso_U_22
_atom_site_aniso_U_33
_atom_site_aniso_U_23
_atom_site_aniso_U_13
_atom_site_aniso_U_12
Zn1 0.01762(13) 0.02168(14) 0.02244(14) -0.00408(9) -0.00218(9) -0.00482(9)
O11 0.0186(7) 0.0268(8) 0.0249(8) -0.0045(6) -0.0013(6) 0.0007(6)
O12 0.0239(8) 0.0342(9) 0.0292(9) 0.0027(7) 0.0051(6) -0.0033(7)
O21 0.0274(8) 0.0378(9) 0.0279(8) -0.0132(7) -0.0024(6) -0.0122(7)
O22 0.0242(8) 0.0470(10) 0.0299(9) -0.0093(7) -0.0048(7) -0.0138(7)
N31 0.0212(9) 0.0323(10) 0.0237(9) 0.0026(8) -0.0030(7) -0.0075(8)
N32 0.0208(9) 0.0229(9) 0.0245(9) -0.0024(7) -0.0029(7) -0.0046(7)
N41 0.0230(9) 0.0255(9) 0.0316(10) 0.0055(8) -0.0101(8) -0.0077(7)
N42 0.0220(9) 0.0193(8) 0.0273(9) -0.0029(7) -0.0063(7) -0.0037(7)
C11 0.0169(9) 0.0169(9) 0.0237(10) -0.0062(7) -0.0003(7) -0.0041(7)
C12 0.0184(9) 0.0214(10) 0.0248(10) -0.0041(8) -0.0045(8) -0.0027(8)
C13 0.0215(10) 0.0211(10) 0.0196(9) -0.0038(8) -0.0013(8) -0.0056(8)
C14 0.0198(10) 0.0224(10) 0.0249(10) -0.0079(8) -0.0001(8) -0.0058(8)
C21 0.0196(9) 0.0193(9) 0.0227(10) -0.0036(8) -0.0050(8) -0.0031(7)
C22 0.0221(10) 0.0284(11) 0.0191(10) -0.0068(8) -0.0001(8) -0.0060(8)
C23 0.0190(10) 0.0290(11) 0.0250(10) -0.0059(8) -0.0005(8) -0.0080(8)
C24 0.0242(10) 0.0228(10) 0.0229(10) -0.0021(8) -0.0062(8) -0.0067(8)
C31 0.0235(10) 0.0250(11) 0.0279(11) -0.0001(9) -0.0002(9) -0.0045(8)
C32 0.0247(11) 0.0245(11) 0.0317(12) -0.0003(9) -0.0062(9) -0.0037(9)
C33 0.0281(11) 0.0261(11) 0.0330(12) 0.0042(9) -0.0064(9) -0.0074(9)
C34 0.0254(12) 0.0478(15) 0.0333(13) 0.0051(11) 0.0008(10) -0.0128(11)
C41 0.0300(11) 0.0202(10) 0.0302(11) -0.0019(8) -0.0101(9) -0.0069(9)
C42 0.0294(11) 0.0193(10) 0.0361(12) -0.0054(9) -0.0082(9) -0.0062(9)
C43 0.0284(11) 0.0190(10) 0.0362(13) -0.0014(9) -0.0046(9) -0.0021(8)
C44 0.0300(13) 0.0455(15) 0.0510(16) 0.0153(12) -0.0224(12) -0.0135(11)

loop_
_atom_type_symbol
_atom_type_description
_atom_type_scat_dispersion_real
_atom_type_scat_dispersion_imag
_atom_type_scat_source
C C 0.0033 0.0016 'International Tables Vol C Tables 4.2.6.8 and 6.1.1.4'
H H 0.0000 0.0000 'International Tables Vol C Tables 4.2.6.8 and 6.1.1.4'
N N 0.0061 0.0033 'International Tables Vol C Tables 4.2.6.8 and 6.1.1.4'
O O 0.0106 0.0060 'International Tables Vol C Tables 4.2.6.8 and 6.1.1.4'
Zn Zn 0.2839 1.4301 'International Tables Vol C Tables 4.2.6.8 and 6.1.1.4'

loop_
_exptl_crystal_face_index_h
_exptl_crystal_face_index_k
_exptl_crystal_face_index_l
_exptl_crystal_face_perp_dist
-2.00 2.00 -3.00 0.0250
-2.00 -3.00 2.00 0.1170
-2.00 0.00 -3.00 0.0770
-1.00 1.00 4.00 0.1510
-1.00 -1.00 -4.00 0.1360
0.00 3.00 2.00 0.1110
0.00 4.00 -1.00 0.0560
0.00 0.00 1.00 0.1230
0.00 3.00 -4.00 0.0830
1.00 0.00 -4.00 0.1670
1.00 -3.00 2.00 0.0610
1.00 3.00 -1.00 0.0760
1.00 -2.00 4.00 0.0570
2.00 -2.00 3.00 0.0200
2.00 3.00 2.00 0.0910
2.00 3.00 4.00 0.1050
2.00 -3.00 -3.00 0.1290
3.00 3.00 -1.00 0.1130
4.00 3.00 2.00 0.0880
4.00 1.00 0.00 0.1090

loop_
_geom_angle_atom_site_label_1
_geom_angle_atom_site_label_2
_geom_angle_atom_site_label_3
_geom_angle
_geom_angle_site_symmetry_1
_geom_angle_site_symmetry_3
_geom_angle_publ_flag
O21 Zn1 O11 100.54(7) . . ?
O21 Zn1 N32 119.36(7) . . ?
O11 Zn1 N32 122.27(7) . . ?
O21 Zn1 N42 106.26(7) . . ?
O11 Zn1 N42 104.70(7) . . ?
N32 Zn1 N42 102.06(7) . . ?
C14 O11 Zn1 106.12(13) . . ?
C24 O21 Zn1 114.49(14) . . ?
C31 N31 C33 107.74(18) . . ?
C31 N31 C34 125.1(2) . . ?
C33 N31 C34 127.1(2) . . ?
C31 N32 C32 105.64(18) . . ?
C31 N32 Zn1 121.21(15) . . ?
C32 N32 Zn1 133.15(15) . . ?
C41 N41 C43 107.65(18) . . ?
C41 N41 C44 125.9(2) . . ?
C43 N41 C44 126.3(2) . . ?
C41 N42 C42 105.68(18) . . ?
C41 N42 Zn1 127.84(15) . . ?
C42 N42 Zn1 124.91(15) . . ?
C12 C11 C13 119.66(18) . 2_566 ?
C12 C11 C14 121.08(18) . . ?
C13 C11 C14 119.19(19) 2_566 . ?
C13 C12 C11 120.04(19) . . ?
C13 C12 H12 120.0 . . ?
C11 C12 H12 120.0 . . ?
C12 C13 C11 120.30(19) . 2_566 ?
C12 C13 H13 119.8 . . ?
C11 C13 H13 119.8 2_566 . ?
O12 C14 O11 124.13(19) . . ?
O12 C14 C11 119.38(19) . . ?
O11 C14 C11 116.45(18) . . ?
C22 C21 C23 119.59(19) . 2_655 ?
C22 C21 C24 120.88(19) . . ?
C23 C21 C24 119.53(19) 2_655 . ?
C23 C22 C21 120.59(19) . . ?
C23 C22 H22 119.7 . . ?
C21 C22 H22 119.7 . . ?
C22 C23 C21 119.82(19) . 2_655 ?
C22 C23 H23 120.1 . . ?
C21 C23 H23 120.1 2_655 . ?
O22 C24 O21 124.1(2) . . ?
O22 C24 C21 120.28(19) . . ?
O21 C24 C21 115.63(18) . . ?
N32 C31 N31 111.3(2) . . ?
N32 C31 H31 124.4 . . ?
N31 C31 H31 124.4 . . ?
C33 C32 N32 109.4(2) . . ?
C33 C32 H32 125.3 . . ?
N32 C32 H32 125.3 . . ?
C32 C33 N31 105.9(2) . . ?
C32 C33 H33 127.1 . . ?
N31 C33 H33 127.1 . . ?
N31 C34 H34A 109.5 . . ?
N31 C34 H34B 109.5 . . ?
H34A C34 H34B 109.5 . . ?
N31 C34 H34C 109.5 . . ?
H34A C34 H34C 109.5 . . ?
H34B C34 H34C 109.5 . . ?
N42 C41 N41 111.09(19) . . ?
N42 C41 H41 124.5 . . ?
N41 C41 H41 124.5 . . ?
C43 C42 N42 109.5(2) . . ?
C43 C42 H42 125.2 . . ?
N42 C42 H42 125.2 . . ?
C42 C43 N41 106.08(19) . . ?
C42 C43 H43 127.0 . . ?
N41 C43 H43 127.0 . . ?
N41 C44 H44A 109.5 . . ?
N41 C44 H44B 109.5 . . ?
H44A C44 H44B 109.5 . . ?
N41 C44 H44C 109.5 . . ?
H44A C44 H44C 109.5 . . ?
H44B C44 H44C 109.5 . . ?

loop_
_geom_bond_atom_site_label_1
_geom_bond_atom_site_label_2
_geom_bond_distance
_geom_bond_site_symmetry_2
_geom_bond_publ_flag
Zn1 O21 1.9575(15) . ?
Zn1 O11 1.9752(15) . ?
Zn1 N32 2.0027(18) . ?
Zn1 N42 2.0411(18) . ?
O11 C14 1.279(3) . ?
O12 C14 1.236(3) . ?
O21 C24 1.289(3) . ?
O22 C24 1.232(3) . ?
N31 C31 1.334(3) . ?
N31 C33 1.372(3) . ?
N31 C34 1.466(3) . ?
N32 C31 1.323(3) . ?
N32 C32 1.377(3) . ?
N41 C41 1.340(3) . ?
N41 C43 1.367(3) . ?
N41 C44 1.463(3) . ?
N42 C41 1.319(3) . ?
N42 C42 1.376(3) . ?
C11 C12 1.393(3) . ?
C11 C13 1.394(3) 2_566 ?
C11 C14 1.510(3) . ?
C12 C13 1.388(3) . ?
C12 H12 0.9500 . ?
C13 H13 0.9500 . ?
C21 C22 1.390(3) . ?
C21 C23 1.393(3) 2_655 ?
C21 C24 1.506(3) . ?
C22 C23 1.387(3) . ?
C22 H22 0.9500 . ?
C23 H23 0.9500 . ?
C31 H31 0.9500 . ?
C32 C33 1.359(3) . ?
C32 H32 0.9500 . ?
C33 H33 0.9500 . ?
C34 H34A 0.9800 . ?
C34 H34B 0.9800 . ?
C34 H34C 0.9800 . ?
C41 H41 0.9500 . ?
C42 C43 1.355(3) . ?
C42 H42 0.9500 . ?
C43 H43 0.9500 . ?
C44 H44A 0.9800 . ?
C44 H44B 0.9800 . ?
C44 H44C 0.9800 . ?

loop_
_geom_hbond_atom_site_label_D
_geom_hbond_atom_site_label_H
_geom_hbond_atom_site_label_A
_geom_hbond_distance_DH
_geom_hbond_distance_HA
_geom_hbond_distance_DA
_geom_hbond_angle_DHA
_geom_hbond_site_symmetry_A
_geom_hbond_publ_flag
C43 H43 O12 0.95 2.33 3.279(3) 174 1_645 yes
C44 H44A O11 0.98 2.59 3.555(3) 168 2_756 yes

loop_
_geom_torsion_atom_site_label_1
_geom_torsion_atom_site_label_2
_geom_torsion_atom_site_label_3
_geom_torsion_atom_site_label_4
_geom_torsion
_geom_torsion_site_symmetry_1
_geom_torsion_site_symmetry_2
_geom_torsion_site_symmetry_3
_geom_torsion_site_symmetry_4
_geom_torsion_publ_flag
C13 C11 C12 C13 -0.1(3) 2_566 . . . ?
C14 C11 C12 C13 -176.96(18) . . . . ?
C11 C12 C13 C11 0.1(3) . . . 2_566 ?
Zn1 O11 C14 O12 -17.9(3) . . . . ?
Zn1 O11 C14 C11 159.57(14) . . . . ?
C12 C11 C14 O12 -163.1(2) . . . . ?
C13 C11 C14 O12 20.0(3) 2_566 . . . ?
C12 C11 C14 O11 19.2(3) . . . . ?
C13 C11 C14 O11 -157.63(19) 2_566 . . . ?
C23 C21 C22 C23 -0.6(4) 2_655 . . . ?
C24 C21 C22 C23 178.6(2) . . . . ?
C21 C22 C23 C21 0.6(4) . . . 2_655 ?
Zn1 O21 C24 O22 3.9(3) . . . . ?
Zn1 O21 C24 C21 -175.24(14) . . . . ?
C22 C21 C24 O22 172.4(2) . . . . ?
C23 C21 C24 O22 -8.4(3) 2_655 . . . ?
C22 C21 C24 O21 -8.5(3) . . . . ?
C23 C21 C24 O21 170.81(19) 2_655 . . . ?
C32 N32 C31 N31 0.4(3) . . . . ?
Zn1 N32 C31 N31 179.80(15) . . . . ?
C33 N31 C31 N32 -0.5(3) . . . . ?
C34 N31 C31 N32 177.8(2) . . . . ?
C31 N32 C32 C33 -0.2(3) . . . . ?
Zn1 N32 C32 C33 -179.50(17) . . . . ?
N32 C32 C33 N31 -0.1(3) . . . . ?
C31 N31 C33 C32 0.3(3) . . . . ?
C34 N31 C33 C32 -177.9(2) . . . . ?
C42 N42 C41 N41 0.4(3) . . . . ?
Zn1 N42 C41 N41 -165.73(15) . . . . ?
C43 N41 C41 N42 -0.3(3) . . . . ?
C44 N41 C41 N42 176.4(2) . . . . ?
C41 N42 C42 C43 -0.3(3) . . . . ?
Zn1 N42 C42 C43 166.31(16) . . . . ?
N42 C42 C43 N41 0.2(3) . . . . ?
C41 N41 C43 C42 0.1(3) . . . . ?
C44 N41 C43 C42 -176.6(2) . . . . ?
